data_7043330
loop_
_publ_author_name
'Guo, Mei'
'Xu, Yonghui'
'Wu, Jianfeng'
'Zhao, Lang'
'Tang, Jinkui'

_publ_section_title
;
 Geometry and magnetic interaction modulations in dinuclear Dy2
 single-molecule magnets
;
_journal_name_full 'Dalton Trans.'
_journal_paper_doi 10.1039/C7DT01121K
_journal_year 2017
_chemical_formula_moiety 'C58 H46 Dy2 N12 O12, 2(C2 H3 N)'
_chemical_formula_sum 'C62 H52 Dy2 N14 O12'
_chemical_formula_weight 1510.17
_space_group_crystal_system triclinic
_space_group_IT_number 2
_space_group_name_Hall '-P 1'
_space_group_name_H-M_alt 'P -1'
_symmetry_space_group_name_Hall '-P 1'
_symmetry_space_group_name_H-M 'P -1'
_atom_sites_solution_hydrogens geom
_audit_block_doi 10.5517/cc1j3ym6
_audit_creation_date 2017-04-19
_audit_creation_method
;
Olex2 1.2-beta
(compiled 2016.12.12 svn.r3370 for OlexSys, GUI svn.r5282)
;
_audit_update_record
;
2017-05-31 deposited with the CCDC.
2017-06-01 downloaded from the CCDC.
;
_cell_angle_alpha 73.8570(10)
_cell_angle_beta 77.6560(10)
_cell_angle_gamma 83.6090(10)
_cell_formula_units_Z 1
_cell_length_a 10.3827(6)
_cell_length_b 11.6579(7)
_cell_length_c 13.2869(8)
_cell_measurement_reflns_used 3160
_cell_measurement_temperature 293(2)
_cell_measurement_theta_max 24.22
_cell_measurement_theta_min 2.64
_cell_volume 1506.82(16)
_computing_cell_refinement 'Bruker SAINT'
_computing_data_collection 'Bruker APEX2'
_computing_data_reduction 'Bruker SAINT'
_computing_molecular_graphics 'Olex2 (Dolomanov et al., 2009)'
_computing_publication_material 'Olex2 (Dolomanov et al., 2009)'
_computing_structure_refinement 'ShelXL (Sheldrick, 2015)'
_computing_structure_solution 'SHELXS-97 (Sheldrick 2008)'
_diffrn_ambient_temperature 293(2)
_diffrn_measured_fraction_theta_full 0.995
_diffrn_measured_fraction_theta_max 0.992
_diffrn_measurement_device_type 'Bruker APEX-II CCD'
_diffrn_measurement_method '\f and \w scans'
_diffrn_radiation_type MoK\a
_diffrn_radiation_wavelength 0.71073
_diffrn_reflns_av_R_equivalents 0.0495
_diffrn_reflns_av_unetI/netI 0.0897
_diffrn_reflns_Laue_measured_fraction_full 0.995
_diffrn_reflns_Laue_measured_fraction_max 0.992
_diffrn_reflns_limit_h_max 11
_diffrn_reflns_limit_h_min -12
_diffrn_reflns_limit_k_max 14
_diffrn_reflns_limit_k_min -11
_diffrn_reflns_limit_l_max 16
_diffrn_reflns_limit_l_min -16
_diffrn_reflns_number 9592
_diffrn_reflns_point_group_measured_fraction_full 0.995
_diffrn_reflns_point_group_measured_fraction_max 0.992
_diffrn_reflns_theta_full 25.242
_diffrn_reflns_theta_max 26.079
_diffrn_reflns_theta_min 1.821
_diffrn_standards_number 0
_exptl_absorpt_coefficient_mu 2.536
_exptl_absorpt_correction_T_max 0.587
_exptl_absorpt_correction_T_min 0.564
_exptl_absorpt_correction_type multi-scan
_exptl_absorpt_process_details (sadabs;bruker,2000)
_exptl_crystal_colour colourless
_exptl_crystal_density_diffrn 1.664
_exptl_crystal_description block
_exptl_crystal_F_000 750
_exptl_crystal_size_max 0.22
_exptl_crystal_size_mid 0.20
_exptl_crystal_size_min 0.19
_refine_diff_density_max 1.256
_refine_diff_density_min -0.805
_refine_diff_density_rms 0.153
_refine_ls_extinction_method none
_refine_ls_goodness_of_fit_ref 1.045
_refine_ls_hydrogen_treatment constr
_refine_ls_matrix_type full
_refine_ls_number_parameters 358
_refine_ls_number_reflns 5939
_refine_ls_number_restraints 0
_refine_ls_restrained_S_all 1.045
_refine_ls_R_factor_all 0.0705
_refine_ls_R_factor_gt 0.0499
_refine_ls_shift/su_max 0.000
_refine_ls_shift/su_mean 0.000
_refine_ls_structure_factor_coef Fsqd
_refine_ls_weighting_details 'w=1/[\s^2^(Fo^2^)+(0.0376P)^2^] where P=(Fo^2^+2Fc^2^)/3'
_refine_ls_weighting_scheme calc
_refine_ls_wR_factor_gt 0.0947
_refine_ls_wR_factor_ref 0.1053
_reflns_Friedel_coverage 0.000
_reflns_number_gt 4646
_reflns_number_total 5939
_reflns_threshold_expression 'I > 2\s(I)'
_cod_data_source_file c7dt01121k2.cif
_cod_data_source_block 2
_cod_database_code 7043330
_shelx_shelxl_version_number 2014/7
_shelx_space_group_comment
;
The symmetry employed for this shelxl refinement is uniquely defined
by the following loop, which should always be used as a source of
symmetry information in preference to the above space-group names.
They are only intended as comments.
;
_olex2_refinement_description
;
1. Fixed Uiso
 At 1.2 times of:
  All C(H) groups, All C(H,H) groups, All N(H,H) groups
 At 1.5 times of:
  All C(H,H,H) groups
2. Others
 Sof(H25A)=Sof(H26A)=Sof(C24A)=Sof(C29A)=Sof(H29A)=Sof(C28A)=Sof(H28A)=
 Sof(C27A)=Sof(H27A)=1-FVAR(1)
 Sof(C24)=Sof(H25)=Sof(H26)=Sof(C27)=Sof(H27)=Sof(C28)=Sof(H28)=Sof(C29)=
 Sof(H29)=FVAR(1)
3.a Aromatic/amide H refined with riding coordinates:
 C1(H1), C2(H2), C3(H3), C4(H4), C11(H11), C12(H12), C13(H13), C14(H14),
 C15(H15), C18(H18), C19(H19), C20(H20), C21(H21), C22(H22), C25(H25),
 C25(H25A), C26(H26), C26(H26A), C27(H27), C28(H28), C29(H29), C29A(H29A),
 C28A(H28A), C27A(H27A)
3.b Fitted hexagon refined as free rotating group:
 C10(C11,C12,C13,C14,C15), C17(C18,C19,C20,C21,C22), C24(C25,C26,C27,C28,C29)
3.c X=CH2 refined with riding coordinates:
 N3(H3A,H3B), N5(H5A,H5B)
3.d Idealised Me refined as rotating group:
 C30(H30A,H30B,H30C)
;
_olex2_submission_special_instructions 'No special instructions were received'

loop_
_space_group_symop_operation_xyz
'x, y, z'
'-x, -y, -z'

loop_
_atom_site_label
_atom_site_type_symbol
_atom_site_fract_x
_atom_site_fract_y
_atom_site_fract_z
_atom_site_U_iso_or_equiv
_atom_site_adp_type
_atom_site_occupancy
_atom_site_site_symmetry_order
_atom_site_calc_flag
_atom_site_refinement_flags_posn
_atom_site_refinement_flags_occupancy
_atom_site_disorder_assembly
_atom_site_disorder_group
C1 C 0.7504(7) -0.1033(7) 0.5453(5) 0.0447(18) Uani 1 1 d . . . .
H1 H 0.8252 -0.0869 0.5657 0.054 Uiso 1 1 calc R . . .
C2 C 0.6458(7) -0.1488(7) 0.6236(5) 0.049(2) Uani 1 1 d . . . .
H2 H 0.6494 -0.1624 0.6953 0.059 Uiso 1 1 calc R . . .
C3 C 0.5366(7) -0.1735(8) 0.5939(6) 0.060(2) Uani 1 1 d . . . .
H3 H 0.4646 -0.2053 0.6453 0.072 Uiso 1 1 calc R . . .
C4 C 0.5337(7) -0.1507(7) 0.4856(5) 0.050(2) Uani 1 1 d . . . .
H4 H 0.4603 -0.1674 0.4636 0.060 Uiso 1 1 calc R . . .
C5 C 0.6410(6) -0.1032(6) 0.4126(5) 0.0312(15) Uani 1 1 d . . . .
C6 C 0.6379(6) -0.0668(5) 0.2963(5) 0.0281(14) Uani 1 1 d . . . .
C7 C 0.5224(6) -0.0506(6) 0.1671(5) 0.0316(15) Uani 1 1 d . . . .
C8 C 0.7312(6) 0.0102(5) 0.1235(5) 0.0298(14) Uani 1 1 d . . . .
C9 C 1.1153(6) 0.1385(6) 0.1542(5) 0.0327(15) Uani 1 1 d . . . .
C10 C 1.2033(4) 0.2038(4) 0.0565(3) 0.0305(14) Uani 1 1 d . . . .
C11 C 1.1608(3) 0.2400(4) -0.0405(3) 0.0379(16) Uani 1 1 d G . . .
H11 H 1.0751 0.2272 -0.0436 0.045 Uiso 1 1 calc R . . .
C12 C 1.2464(4) 0.2954(4) -0.1328(3) 0.0473(19) Uani 1 1 d G . . .
H12 H 1.2180 0.3196 -0.1976 0.057 Uiso 1 1 calc R . . .
C13 C 1.3745(4) 0.3145(4) -0.1281(3) 0.0475(19) Uani 1 1 d G . . .
H13 H 1.4318 0.3516 -0.1898 0.057 Uiso 1 1 calc R . . .
C14 C 1.4170(3) 0.2783(4) -0.0311(3) 0.0443(18) Uani 1 1 d G . . .
H14 H 1.5027 0.2912 -0.0279 0.053 Uiso 1 1 calc R . . .
C15 C 1.3314(4) 0.2230(4) 0.0612(3) 0.0370(16) Uani 1 1 d G . . .
H15 H 1.3598 0.1988 0.1261 0.044 Uiso 1 1 calc R . . .
C16 C 1.0419(7) -0.2283(6) 0.2426(5) 0.0340(15) Uani 1 1 d . . . .
C17 C 1.1050(5) -0.3450(3) 0.2270(4) 0.0380(16) Uani 1 1 d . . . .
C18 C 1.2345(5) -0.3520(4) 0.1725(4) 0.057(2) Uani 1 1 d G . . .
H18 H 1.2804 -0.2828 0.1411 0.068 Uiso 1 1 calc R . . .
C19 C 1.2954(4) -0.4624(5) 0.1647(4) 0.072(3) Uani 1 1 d G . . .
H19 H 1.3821 -0.4671 0.1282 0.086 Uiso 1 1 calc R . . .
C20 C 1.2268(6) -0.5658(3) 0.2115(5) 0.063(2) Uani 1 1 d G . . .
H20 H 1.2676 -0.6397 0.2063 0.076 Uiso 1 1 calc R . . .
C21 C 1.0973(6) -0.5588(3) 0.2661(5) 0.078(3) Uani 1 1 d G . . .
H21 H 1.0514 -0.6280 0.2974 0.094 Uiso 1 1 calc R . . .
C22 C 1.0364(4) -0.4484(4) 0.2738(4) 0.061(2) Uani 1 1 d G . . .
H22 H 0.9497 -0.4437 0.3103 0.073 Uiso 1 1 calc R . . .
C23 C 0.8928(6) 0.1691(6) 0.4743(5) 0.0331(15) Uani 1 1 d . . . .
C24 C 0.7934(10) 0.2736(7) 0.4732(7) 0.030(6) Uiso 0.379(17) 1 d . P A 1
C25 C 0.7488(6) 0.3302(5) 0.3791(5) 0.0509(19) Uiso 1 1 d G . . .
H25 H 0.7677 0.2954 0.3222 0.061 Uiso 0.379(17) 1 calc R P A 1
H25A H 0.7473 0.2831 0.3333 0.061 Uiso 0.621(17) 1 calc R P A 2
C26 C 0.6759(7) 0.4389(5) 0.3701(5) 0.066(2) Uiso 1 1 d G . . .
H26 H 0.6461 0.4768 0.3072 0.079 Uiso 0.379(17) 1 calc R P A 1
H26A H 0.6226 0.4640 0.3191 0.079 Uiso 0.621(17) 1 calc R P A 2
C27 C 0.6476(12) 0.4909(8) 0.4552(8) 0.087(13) Uiso 0.379(17) 1 d G P A 1
H27 H 0.5989 0.5636 0.4492 0.104 Uiso 0.379(17) 1 calc R P A 1
C28 C 0.6922(17) 0.4343(12) 0.5493(8) 0.059(7) Uiso 0.379(17) 1 d G P A 1
H28 H 0.6733 0.4692 0.6062 0.071 Uiso 0.379(17) 1 calc R P A 1
C29 C 0.7651(16) 0.3257(12) 0.5582(7) 0.044(6) Uiso 0.379(17) 1 d G P A 1
H29 H 0.7949 0.2878 0.6212 0.053 Uiso 0.379(17) 1 calc R P A 1
C30 C 0.8381(10) 0.4049(9) 0.0738(9) 0.093(3) Uani 1 1 d . . . .
H30A H 0.8312 0.4880 0.0728 0.140 Uiso 1 1 calc GR . . .
H30B H 0.8721 0.3967 0.0029 0.140 Uiso 1 1 calc GR . . .
H30C H 0.8968 0.3623 0.1203 0.140 Uiso 1 1 calc GR . . .
C31 C 0.7103(13) 0.3569(10) 0.1118(8) 0.081(3) Uani 1 1 d . . . .
Dy1 Dy 0.95526(3) -0.02402(3) 0.31003(2) 0.02841(11) Uani 1 1 d . . . .
N1 N 0.7501(5) -0.0815(5) 0.4411(4) 0.0319(12) Uani 1 1 d . . . .
N2 N 0.5261(5) -0.0863(5) 0.2726(4) 0.0328(13) Uani 1 1 d . . . .
N3 N 0.4106(5) -0.0655(5) 0.1407(4) 0.0394(14) Uani 1 1 d . . . .
H3A H 0.4027 -0.0442 0.0748 0.047 Uiso 1 1 calc R . . .
H3B H 0.3458 -0.0965 0.1894 0.047 Uiso 1 1 calc R . . .
N4 N 0.6222(5) -0.0024(4) 0.0907(4) 0.0304(12) Uani 1 1 d . . . .
N5 N 0.8326(5) 0.0534(5) 0.0494(4) 0.0420(15) Uani 1 1 d . . . .
H5A H 0.8267 0.0721 -0.0168 0.050 Uiso 1 1 calc R . . .
H5B H 0.9048 0.0629 0.0672 0.050 Uiso 1 1 calc R . . .
N6 N 0.7459(5) -0.0194(4) 0.2290(4) 0.0276(12) Uani 1 1 d . . . .
N7 N 0.6123(11) 0.3164(11) 0.1433(8) 0.117(4) Uani 1 1 d . . . .
O1 O 1.1580(4) 0.0892(4) 0.2385(3) 0.0381(11) Uani 1 1 d . . . .
O2 O 0.9947(4) 0.1304(4) 0.1515(3) 0.0369(11) Uani 1 1 d . . . .
O3 O 0.9341(4) -0.2267(4) 0.3063(4) 0.0430(12) Uani 1 1 d . . . .
O4 O 1.0999(5) -0.1327(4) 0.1957(3) 0.0420(12) Uani 1 1 d . . . .
O5 O 0.9085(4) 0.1230(4) 0.3978(3) 0.0373(11) Uani 1 1 d . . . .
O6 O 1.0638(4) -0.1248(4) 0.4422(3) 0.0443(12) Uani 1 1 d . . . .
C24A C 0.8237(13) 0.2941(11) 0.4582(9) 0.030(3) Uiso 0.621(17) 1 d . P A 2
C29A C 0.8321(14) 0.3663(12) 0.5214(11) 0.056(4) Uiso 0.621(17) 1 d . P A 2
H29A H 0.8852 0.3425 0.5727 0.067 Uiso 0.621(17) 1 calc R P A 2
C28A C 0.7584(16) 0.4794(14) 0.5081(13) 0.075(5) Uiso 0.621(17) 1 d . P A 2
H28A H 0.7635 0.5310 0.5492 0.090 Uiso 0.621(17) 1 calc R P A 2
C27A C 0.6822(18) 0.5076(14) 0.4347(13) 0.065(5) Uiso 0.621(17) 1 d . P A 2
H27A H 0.6306 0.5788 0.4279 0.078 Uiso 0.621(17) 1 calc R P A 2

loop_
_atom_site_aniso_label
_atom_site_aniso_U_11
_atom_site_aniso_U_22
_atom_site_aniso_U_33
_atom_site_aniso_U_23
_atom_site_aniso_U_13
_atom_site_aniso_U_12
C1 0.034(4) 0.074(5) 0.028(4) -0.014(4) -0.010(3) -0.002(4)
C2 0.052(5) 0.075(6) 0.021(3) -0.012(3) -0.008(3) -0.010(4)
C3 0.045(5) 0.095(7) 0.034(4) -0.002(4) -0.003(3) -0.028(5)
C4 0.041(4) 0.082(6) 0.025(4) -0.006(4) -0.002(3) -0.028(4)
C5 0.029(4) 0.041(4) 0.024(3) -0.009(3) -0.005(3) 0.000(3)
C6 0.022(3) 0.038(4) 0.026(3) -0.011(3) -0.007(3) 0.004(3)
C7 0.027(4) 0.041(4) 0.031(3) -0.015(3) -0.012(3) 0.008(3)
C8 0.029(4) 0.035(4) 0.025(3) -0.008(3) -0.003(3) -0.005(3)
C9 0.036(4) 0.039(4) 0.030(3) -0.016(3) -0.015(3) 0.003(3)
C10 0.032(4) 0.028(3) 0.032(3) -0.013(3) -0.001(3) 0.004(3)
C11 0.036(4) 0.043(4) 0.033(4) -0.006(3) -0.007(3) -0.003(3)
C12 0.052(5) 0.052(5) 0.032(4) 0.001(3) -0.013(3) -0.001(4)
C13 0.044(5) 0.053(5) 0.036(4) -0.006(3) 0.002(3) 0.000(4)
C14 0.030(4) 0.047(4) 0.055(5) -0.016(4) 0.002(3) -0.009(3)
C15 0.032(4) 0.045(4) 0.035(4) -0.014(3) -0.006(3) -0.002(3)
C16 0.033(4) 0.042(4) 0.030(4) -0.012(3) -0.009(3) -0.004(3)
C17 0.048(5) 0.036(4) 0.034(4) -0.013(3) -0.014(3) 0.001(3)
C18 0.066(6) 0.041(4) 0.055(5) -0.017(4) 0.010(4) 0.001(4)
C19 0.081(7) 0.052(5) 0.075(6) -0.024(5) 0.011(5) -0.002(5)
C20 0.083(7) 0.039(5) 0.065(6) -0.019(4) -0.009(5) 0.015(5)
C21 0.080(7) 0.039(5) 0.109(8) -0.019(5) -0.005(6) -0.005(5)
C22 0.050(5) 0.042(5) 0.086(6) -0.013(4) -0.007(4) -0.005(4)
C23 0.027(4) 0.046(4) 0.027(3) -0.008(3) -0.006(3) -0.007(3)
C30 0.092(8) 0.095(8) 0.100(9) -0.039(7) -0.018(7) 0.002(7)
C31 0.105(10) 0.084(8) 0.059(7) -0.024(6) -0.025(6) -0.003(7)
Dy1 0.02622(19) 0.03997(19) 0.01983(15) -0.00868(12) -0.00590(11) -0.00005(13)
N1 0.033(3) 0.047(3) 0.019(3) -0.009(2) -0.009(2) -0.004(3)
N2 0.026(3) 0.050(3) 0.024(3) -0.011(2) -0.007(2) -0.003(3)
N3 0.028(3) 0.062(4) 0.030(3) -0.010(3) -0.011(2) -0.006(3)
N4 0.030(3) 0.040(3) 0.024(3) -0.006(2) -0.011(2) -0.007(3)
N5 0.036(3) 0.070(4) 0.021(3) -0.004(3) -0.007(2) -0.021(3)
N6 0.028(3) 0.037(3) 0.017(2) -0.006(2) -0.005(2) -0.001(2)
N7 0.126(9) 0.161(11) 0.067(6) -0.020(6) -0.018(6) -0.039(8)
O1 0.036(3) 0.056(3) 0.024(2) -0.006(2) -0.0109(19) -0.009(2)
O2 0.032(3) 0.046(3) 0.031(2) -0.001(2) -0.010(2) -0.010(2)
O3 0.030(3) 0.049(3) 0.049(3) -0.015(2) -0.001(2) -0.004(2)
O4 0.055(3) 0.037(3) 0.030(2) -0.010(2) 0.006(2) -0.008(2)
O5 0.044(3) 0.044(3) 0.031(2) -0.020(2) -0.010(2) 0.005(2)
O6 0.047(3) 0.056(3) 0.031(3) -0.009(2) -0.019(2) 0.013(2)

loop_
_atom_type_symbol
_atom_type_description
_atom_type_scat_dispersion_real
_atom_type_scat_dispersion_imag
_atom_type_scat_source
C C 0.0033 0.0016 'International Tables Vol C Tables 4.2.6.8 and 6.1.1.4'
H H 0.0000 0.0000 'International Tables Vol C Tables 4.2.6.8 and 6.1.1.4'
Dy Dy -0.1892 4.4098 'International Tables Vol C Tables 4.2.6.8 and 6.1.1.4'
N N 0.0061 0.0033 'International Tables Vol C Tables 4.2.6.8 and 6.1.1.4'
O O 0.0106 0.0060 'International Tables Vol C Tables 4.2.6.8 and 6.1.1.4'

loop_
_geom_angle_atom_site_label_1
_geom_angle_atom_site_label_2
_geom_angle_atom_site_label_3
_geom_angle
_geom_angle_site_symmetry_1
C2 C1 H1 118.4 .
N1 C1 H1 118.4 .
N1 C1 C2 123.2(6) .
C1 C2 H2 120.8 .
C3 C2 C1 118.5(6) .
C3 C2 H2 120.8 .
C2 C3 H3 120.3 .
C2 C3 C4 119.4(7) .
C4 C3 H3 120.3 .
C3 C4 H4 120.7 .
C5 C4 C3 118.5(6) .
C5 C4 H4 120.7 .
C4 C5 C6 120.5(6) .
N1 C5 C4 122.5(6) .
N1 C5 C6 116.9(5) .
N2 C6 C5 114.5(5) .
N2 C6 N6 127.9(5) .
N6 C6 C5 117.6(5) .
N3 C7 N2 116.0(6) .
N3 C7 N4 119.5(6) .
N4 C7 N2 124.5(6) .
N4 C8 N6 125.0(5) .
N5 C8 N4 117.1(5) .
N5 C8 N6 117.9(5) .
C10 C9 Dy1 166.4(4) .
O1 C9 C10 121.3(5) .
O1 C9 Dy1 63.3(3) .
O1 C9 O2 119.6(6) .
O2 C9 C10 119.1(5) .
O2 C9 Dy1 57.7(3) .
C11 C10 C9 120.4(3) .
C11 C10 C15 120.0 .
C15 C10 C9 119.5(3) .
C10 C11 H11 120.0 .
C12 C11 C10 120.0 .
C12 C11 H11 120.0 .
C11 C12 H12 120.0 .
C11 C12 C13 120.0 .
C13 C12 H12 120.0 .
C12 C13 H13 120.0 .
C12 C13 C14 120.0 .
C14 C13 H13 120.0 .
C13 C14 H14 120.0 .
C15 C14 C13 120.0 .
C15 C14 H14 120.0 .
C10 C15 H15 120.0 .
C14 C15 C10 120.0 .
C14 C15 H15 120.0 .
C17 C16 Dy1 166.9(4) .
O3 C16 C17 119.4(6) .
O3 C16 Dy1 60.6(3) .
O3 C16 O4 120.4(6) .
O4 C16 C17 120.1(5) .
O4 C16 Dy1 60.8(3) .
C18 C17 C16 120.5(4) .
C18 C17 C22 120.0 .
C22 C17 C16 119.4(4) .
C17 C18 H18 120.0 .
C17 C18 C19 120.0 .
C19 C18 H18 120.0 .
C18 C19 H19 120.0 .
C20 C19 C18 120.0 .
C20 C19 H19 120.0 .
C19 C20 H20 120.0 .
C21 C20 C19 120.0 .
C21 C20 H20 120.0 .
C20 C21 H21 120.0 .
C20 C21 C22 120.0 .
C22 C21 H21 120.0 .
C17 C22 H22 120.0 .
C21 C22 C17 120.0 .
C21 C22 H22 120.0 .
O5 C23 C24 116.6(6) .
O5 C23 C24A 116.2(6) .
O6 C23 C24 117.4(6) 2_756
O6 C23 O5 125.0(6) 2_756
O6 C23 C24A 118.6(6) 2_756
C25 C24 C23 119.0(6) .
C25 C24 C29 120.0 .
C29 C24 C23 120.0(6) .
C24 C25 H25 120.0 .
C24 C25 C26 120.0 .
C26 C25 H25 120.0 .
C26 C25 H25A 120.9 .
C24A C25 H25A 120.9 .
C24A C25 C26 118.1(7) .
C25 C26 H26 120.0 .
C25 C26 H26A 119.9 .
C27 C26 C25 120.0 .
C27 C26 H26 120.0 .
C27A C26 C25 120.3(8) .
C27A C26 H26A 119.9 .
C26 C27 H27 120.0 .
C26 C27 C28 120.0 .
C28 C27 H27 120.0 .
C27 C28 H28 120.0 .
C27 C28 C29 120.0 .
C29 C28 H28 120.0 .
C24 C29 H29 120.0 .
C28 C29 C24 120.0 .
C28 C29 H29 120.0 .
H30A C30 H30B 109.5 .
H30A C30 H30C 109.5 .
H30B C30 H30C 109.5 .
C31 C30 H30A 109.5 .
C31 C30 H30B 109.5 .
C31 C30 H30C 109.5 .
N7 C31 C30 177.9(14) .
C16 Dy1 C9 99.24(19) .
N1 Dy1 C9 153.40(18) .
N1 Dy1 C16 103.77(18) .
N1 Dy1 N6 64.54(15) .
N1 Dy1 O1 153.14(16) .
N6 Dy1 C9 103.96(16) .
N6 Dy1 C16 87.06(17) .
O1 Dy1 C9 26.94(15) .
O1 Dy1 C16 99.31(17) .
O1 Dy1 N6 130.88(14) .
O2 Dy1 C9 27.28(15) .
O2 Dy1 C16 103.30(17) .
O2 Dy1 N1 131.21(16) .
O2 Dy1 N6 77.24(14) .
O2 Dy1 O1 53.81(14) .
O2 Dy1 O3 121.19(16) .
O2 Dy1 O4 80.38(15) .
O3 Dy1 C9 124.73(17) .
O3 Dy1 C16 26.90(16) .
O3 Dy1 N1 76.93(16) .
O3 Dy1 N6 73.86(15) .
O3 Dy1 O1 125.72(15) .
O3 Dy1 O4 53.78(15) .
O4 Dy1 C9 72.20(16) .
O4 Dy1 C16 27.17(16) .
O4 Dy1 N1 130.64(16) .
O4 Dy1 N6 96.05(16) .
O4 Dy1 O1 74.03(15) .
O5 Dy1 C9 85.49(16) .
O5 Dy1 C16 166.58(17) .
O5 Dy1 N1 75.14(16) .
O5 Dy1 N6 104.08(15) .
O5 Dy1 O1 79.20(15) .
O5 Dy1 O2 86.68(15) .
O5 Dy1 O3 149.64(16) .
O5 Dy1 O4 153.02(16) .
O6 Dy1 C9 110.91(17) .
O6 Dy1 C16 80.14(17) .
O6 Dy1 N1 86.27(16) .
O6 Dy1 N6 144.29(16) .
O6 Dy1 O1 84.30(15) .
O6 Dy1 O2 138.10(16) .
O6 Dy1 O3 80.06(16) .
O6 Dy1 O4 87.56(16) .
O6 Dy1 O5 86.44(16) .
C1 N1 C5 117.9(5) .
C1 N1 Dy1 119.5(4) .
C5 N1 Dy1 122.3(4) .
C6 N2 C7 114.4(5) .
C7 N3 H3A 120.0 .
C7 N3 H3B 120.0 .
H3A N3 H3B 120.0 .
C8 N4 C7 116.0(5) .
C8 N5 H5A 120.0 .
C8 N5 H5B 120.0 .
H5A N5 H5B 120.0 .
C6 N6 C8 112.1(5) .
C6 N6 Dy1 117.0(4) .
C8 N6 Dy1 130.2(4) .
C9 O1 Dy1 89.7(4) .
C9 O2 Dy1 95.1(4) .
C16 O3 Dy1 92.5(4) .
C16 O4 Dy1 92.0(4) .
C23 O5 Dy1 157.5(4) .
C23 O6 Dy1 168.6(4) 2_756
C25 C24A C23 117.6(8) .
C29A C24A C23 121.4(9) .
C29A C24A C25 120.9(10) .
C24A C29A H29A 120.3 .
C24A C29A C28A 119.4(13) .
C28A C29A H29A 120.3 .
C29A C28A H28A 121.2 .
C27A C28A C29A 117.5(14) .
C27A C28A H28A 121.2 .
C26 C27A H27A 118.2 .
C28A C27A C26 123.6(14) .
C28A C27A H27A 118.2 .

loop_
_geom_bond_atom_site_label_1
_geom_bond_atom_site_label_2
_geom_bond_distance
_geom_bond_site_symmetry_2
C1 H1 0.9300 .
C1 C2 1.372(9) .
C1 N1 1.337(7) .
C2 H2 0.9300 .
C2 C3 1.361(10) .
C3 H3 0.9300 .
C3 C4 1.395(9) .
C4 H4 0.9300 .
C4 C5 1.366(8) .
C5 C6 1.490(8) .
C5 N1 1.338(7) .
C6 N2 1.325(7) .
C6 N6 1.340(7) .
C7 N2 1.355(7) .
C7 N3 1.325(7) .
C7 N4 1.334(8) .
C8 N4 1.333(7) .
C8 N5 1.315(7) .
C8 N6 1.385(7) .
C9 C10 1.482(7) .
C9 Dy1 2.773(7) .
C9 O1 1.256(7) .
C9 O2 1.276(7) .
C10 C11 1.3900 .
C10 C15 1.3900 .
C11 H11 0.9300 .
C11 C12 1.3900 .
C12 H12 0.9300 .
C12 C13 1.3900 .
C13 H13 0.9300 .
C13 C14 1.3900 .
C14 H14 0.9300 .
C14 C15 1.3900 .
C15 H15 0.9300 .
C16 C17 1.490(7) .
C16 Dy1 2.766(7) .
C16 O3 1.253(7) .
C16 O4 1.264(7) .
C17 C18 1.3900 .
C17 C22 1.3900 .
C18 H18 0.9300 .
C18 C19 1.3900 .
C19 H19 0.9300 .
C19 C20 1.3900 .
C20 H20 0.9300 .
C20 C21 1.3900 .
C21 H21 0.9300 .
C21 C22 1.3900 .
C22 H22 0.9300 .
C23 C24 1.506(9) .
C23 O5 1.250(7) .
C23 O6 1.242(7) 2_756
C23 C24A 1.531(12) .
C24 C25 1.3900 .
C24 C29 1.3900 .
C25 H25 0.9300 .
C25 H25A 0.9300 .
C25 C26 1.3900 .
C25 C24A 1.385(12) .
C26 H26 0.9300 .
C26 H26A 0.9300 .
C26 C27 1.3900 .
C26 C27A 1.341(15) .
C27 H27 0.9300 .
C27 C28 1.3900 .
C28 H28 0.9300 .
C28 C29 1.3900 .
C29 H29 0.9300 .
C30 H30A 0.9600 .
C30 H30B 0.9600 .
C30 H30C 0.9600 .
C30 C31 1.432(14) .
C31 N7 1.117(13) .
Dy1 N1 2.470(5) .
Dy1 N6 2.613(5) .
Dy1 O1 2.478(4) .
Dy1 O2 2.352(4) .
Dy1 O3 2.412(5) .
Dy1 O4 2.416(4) .
Dy1 O5 2.284(4) .
Dy1 O6 2.267(4) .
N3 H3A 0.8600 .
N3 H3B 0.8600 .
N5 H5A 0.8600 .
N5 H5B 0.8600 .
O6 C23 1.242(7) 2_756
C24A C29A 1.365(15) .
C29A H29A 0.9300 .
C29A C28A 1.435(17) .
C28A H28A 0.9300 .
C28A C27A 1.334(18) .
C27A H27A 0.9300 .

loop_
_geom_torsion_atom_site_label_1
_geom_torsion_atom_site_label_2
_geom_torsion_atom_site_label_3
_geom_torsion_atom_site_label_4
_geom_torsion
_geom_torsion_site_symmetry_1
C1 C2 C3 C4 -0.8(13) .
C2 C1 N1 C5 1.3(11) .
C2 C1 N1 Dy1 -172.3(6) .
C2 C3 C4 C5 -0.4(13) .
C3 C4 C5 C6 -174.3(7) .
C3 C4 C5 N1 2.2(12) .
C4 C5 C6 N2 -1.0(9) .
C4 C5 C6 N6 179.2(6) .
C4 C5 N1 C1 -2.6(10) .
C4 C5 N1 Dy1 170.8(5) .
C5 C6 N2 C7 178.6(5) .
C5 C6 N6 C8 179.7(5) .
C5 C6 N6 Dy1 7.7(7) .
C6 C5 N1 C1 174.0(6) .
C6 C5 N1 Dy1 -12.6(8) .
C9 C10 C11 C12 -176.5(4) .
C9 C10 C15 C14 176.5(4) .
C10 C9 O1 Dy1 -165.3(5) .
C10 C9 O2 Dy1 164.6(4) .
C10 C11 C12 C13 0.0 .
C11 C10 C15 C14 0.0 .
C11 C12 C13 C14 0.0 .
C12 C13 C14 C15 0.0 .
C13 C14 C15 C10 0.0 .
C15 C10 C11 C12 0.0 .
C16 C17 C18 C19 175.5(5) .
C16 C17 C22 C21 -175.6(5) .
C17 C16 O3 Dy1 164.9(5) .
C17 C16 O4 Dy1 -164.9(5) .
C17 C18 C19 C20 0.0 .
C18 C17 C22 C21 0.0 .
C18 C19 C20 C21 0.0 .
C19 C20 C21 C22 0.0 .
C20 C21 C22 C17 0.0 .
C22 C17 C18 C19 0.0 .
C23 C24 C25 C26 -168.6(9) .
C23 C24 C29 C28 168.4(9) .
C23 C24A C29A C28A -175.7(11) .
C24 C23 O5 Dy1 -150.0(10) .
C24 C25 C26 C27 0.0 .
C25 C24 C29 C28 0.0 .
C25 C26 C27 C28 0.0 .
C25 C26 C27A C28A 2(2) .
C25 C24A C29A C28A 2(2) .
C26 C25 C24A C23 174.2(7) .
C26 C25 C24A C29A -3.9(16) .
C26 C27 C28 C29 0.0 .
C27 C28 C29 C24 0.0 .
C29 C24 C25 C26 0.0 .
Dy1 C9 C10 C11 62.7(18) .
Dy1 C9 C10 C15 -113.8(16) .
Dy1 C16 C17 C18 -82.0(19) .
Dy1 C16 C17 C22 93.6(19) .
N1 C1 C2 C3 0.4(12) .
N1 C5 C6 N2 -177.7(6) .
N1 C5 C6 N6 2.4(9) .
N2 C6 N6 C8 -0.1(9) .
N2 C6 N6 Dy1 -172.1(5) .
N2 C7 N4 C8 -0.1(9) .
N3 C7 N2 C6 -178.1(5) .
N3 C7 N4 C8 179.7(6) .
N4 C7 N2 C6 1.7(9) .
N4 C8 N6 C6 2.0(9) .
N4 C8 N6 Dy1 172.6(4) .
N5 C8 N4 C7 177.5(6) .
N5 C8 N6 C6 -177.4(6) .
N5 C8 N6 Dy1 -6.8(8) .
N6 C6 N2 C7 -1.6(9) .
N6 C8 N4 C7 -1.9(9) .
O1 C9 C10 C11 168.9(5) .
O1 C9 C10 C15 -7.6(7) .
O1 C9 O2 Dy1 -13.9(6) .
O2 C9 C10 C11 -9.6(7) .
O2 C9 C10 C15 174.0(4) .
O2 C9 O1 Dy1 13.1(6) .
O3 C16 C17 C18 -168.2(5) .
O3 C16 C17 C22 7.3(7) .
O3 C16 O4 Dy1 11.7(6) .
O4 C16 C17 C18 8.4(8) .
O4 C16 C17 C22 -176.0(5) .
O4 C16 O3 Dy1 -11.7(6) .
O5 C23 C24 C25 -14.9(11) .
O5 C23 C24 C29 176.6(6) .
O5 C23 C24A C25 19.9(14) .
O5 C23 C24A C29A -162.0(10) .
O6 C23 C24 C25 176.0(6) 2_756
O6 C23 C24 C29 7.5(8) 2_756
O6 C23 O5 Dy1 18.1(15) 2_756
O6 C23 C24A C25 -164.7(8) 2_756
O6 C23 C24A C29A 13.4(16) 2_756
C24A C23 O5 Dy1 -166.9(10) .
C24A C25 C26 C27A 2.0(15) .
C24A C29A C28A C27A 1(2) .
C29A C28A C27A C26 -3(3) .
